data_7212191
loop_
_publ_author_name
'Zucchi, Ga\"el'
'Jeon, Taewoo'
'Tondelier, Denis'
'Aldakov, Dmitry'
'Thu\'ery, Pierre'
'Ephritikhine, Michel'
'Geffroy, Bernard'

_publ_section_title
;
 White electroluminescence of lanthanide complexes resulting from exciplex
 formation
;
_journal_issue 11
_journal_name_full 'Journal of Materials Chemistry'
_journal_page_first 2114
_journal_paper_doi 10.1039/b921740a
_journal_volume 20
_journal_year 2010
_chemical_formula_sum 'C38 H48 Eu2 N4 O12'
_chemical_formula_weight 1056.72
_space_group_IT_number 2
_symmetry_cell_setting triclinic
_symmetry_space_group_name_Hall '-P 1'
_symmetry_space_group_name_H-M 'P -1'
_atom_sites_solution_hydrogens geom
_atom_sites_solution_primary heavy
_atom_sites_solution_secondary difmap
_audit_creation_method SHELXL-97
_cell_angle_alpha 107.066(2)
_cell_angle_beta 97.152(3)
_cell_angle_gamma 96.245(3)
_cell_formula_units_Z 1
_cell_length_a 9.2290(4)
_cell_length_b 9.8631(5)
_cell_length_c 12.4794(6)
_cell_measurement_reflns_used 51854
_cell_measurement_temperature 100(2)
_cell_measurement_theta_max 25.68
_cell_measurement_theta_min 3.06
_cell_volume 1064.77(9)
_computing_cell_refinement 'HKL2000 (Otwinowski & Minor, 1997)'
_computing_data_collection 'COLLECT (Nonius, 1998)'
_computing_data_reduction 'HKL2000 (Otwinowski & Minor, 1997)'
_computing_molecular_graphics 'SHELXTL (Sheldrick, 1999)'
_computing_publication_material 'SHELXTL (Sheldrick, 1999); PLATON (Spek, 2003)'
_computing_structure_refinement 'SHELXL-97 (Sheldrick, 1997)'
_computing_structure_solution 'SHELXS-97 (Sheldrick, 1997)'
_diffrn_ambient_temperature 100(2)
_diffrn_measured_fraction_theta_full 0.999
_diffrn_measured_fraction_theta_max 0.999
_diffrn_measurement_device_type 'Nonius Kappa-CCD area-detector diffractometer'
_diffrn_measurement_method 'two \f and thirteen \w scans with 2\% steps'
_diffrn_radiation_monochromator graphite
_diffrn_radiation_source 'fine-focus sealed tube'
_diffrn_radiation_type MoK\a
_diffrn_radiation_wavelength 0.71073
_diffrn_reflns_av_R_equivalents 0.0242
_diffrn_reflns_av_sigmaI/netI 0.0281
_diffrn_reflns_limit_h_max 11
_diffrn_reflns_limit_h_min -11
_diffrn_reflns_limit_k_max 12
_diffrn_reflns_limit_k_min -12
_diffrn_reflns_limit_l_max 15
_diffrn_reflns_limit_l_min -15
_diffrn_reflns_number 51854
_diffrn_reflns_theta_full 25.68
_diffrn_reflns_theta_max 25.68
_diffrn_reflns_theta_min 3.06
_diffrn_standards_decay_% 0
_diffrn_standards_interval_time 0
_diffrn_standards_number 0
_exptl_absorpt_coefficient_mu 2.980
_exptl_absorpt_correction_T_max 0.812
_exptl_absorpt_correction_T_min 0.490
_exptl_absorpt_correction_type multi-scan
_exptl_absorpt_process_details 'SCALEPACK (Otwinowski & Minor, 1997)'
_exptl_crystal_colour colourless
_exptl_crystal_density_diffrn 1.648
_exptl_crystal_density_method 'not measured'
_exptl_crystal_description platelet
_exptl_crystal_F_000 526
_exptl_crystal_size_max 0.21
_exptl_crystal_size_mid 0.14
_exptl_crystal_size_min 0.07
_refine_diff_density_max 0.359
_refine_diff_density_min -0.763
_refine_diff_density_rms 0.071
_refine_ls_extinction_method none
_refine_ls_goodness_of_fit_ref 1.066
_refine_ls_hydrogen_treatment constr
_refine_ls_matrix_type full
_refine_ls_number_parameters 259
_refine_ls_number_reflns 4032
_refine_ls_number_restraints 0
_refine_ls_restrained_S_all 1.066
_refine_ls_R_factor_all 0.0174
_refine_ls_R_factor_gt 0.0155
_refine_ls_shift/su_max 0.000
_refine_ls_shift/su_mean 0.000
_refine_ls_structure_factor_coef Fsqd
_refine_ls_weighting_details 'calc w=1/[\s^2^(Fo^2^)+(0.0148P)^2^+0.3919P] where P=(Fo^2^+2Fc^2^)/3'
_refine_ls_weighting_scheme calc
_refine_ls_wR_factor_gt 0.0363
_refine_ls_wR_factor_ref 0.0367
_reflns_number_gt 3879
_reflns_number_total 4032
_reflns_threshold_expression >2sigma(I)
_cod_data_source_file b921740a.txt
_cod_data_source_block 1
_cod_database_code 7212191

loop_
_symmetry_equiv_pos_as_xyz
'x, y, z'
'-x, -y, -z'

loop_
_atom_site_label
_atom_site_type_symbol
_atom_site_fract_x
_atom_site_fract_y
_atom_site_fract_z
_atom_site_U_iso_or_equiv
_atom_site_adp_type
_atom_site_occupancy
_atom_site_symmetry_multiplicity
_atom_site_calc_flag
_atom_site_refinement_flags
Eu Eu 0.704437(9) 0.746892(9) 0.839593(8) 0.01556(4) Uani 1 1 d .
O1 O 0.82095(15) 0.66660(15) 0.98042(13) 0.0260(3) Uani 1 1 d .
O2 O 0.54224(15) 0.74772(14) 0.96903(12) 0.0232(3) Uani 1 1 d .
O3 O 0.78742(16) 0.54588(14) 0.72804(13) 0.0264(3) Uani 1 1 d .
O4 O 0.49578(15) 0.59035(15) 0.72722(13) 0.0272(3) Uani 1 1 d .
O5 O 0.79490(15) 0.82803(15) 0.69870(13) 0.0268(3) Uani 1 1 d .
O6 O 0.54530(15) 0.89928(14) 0.79078(12) 0.0238(3) Uani 1 1 d .
N1 N 0.98902(17) 0.83717(17) 0.88520(14) 0.0200(3) Uani 1 1 d .
N2 N 1.19610(17) 1.00680(17) 0.99930(14) 0.0205(4) Uani 1 1 d .
C1 C 1.0507(2) 0.9567(2) 0.96815(17) 0.0182(4) Uani 1 1 d .
C2 C 1.2852(2) 0.9267(2) 0.94029(19) 0.0260(5) Uani 1 1 d .
H2 H 1.3867 0.9572 0.9589 0.031 Uiso 1 1 calc R
C3 C 1.2326(2) 0.8002(2) 0.85257(19) 0.0261(5) Uani 1 1 d .
H3 H 1.2962 0.7458 0.8127 0.031 Uiso 1 1 calc R
C4 C 1.0816(2) 0.7591(2) 0.82732(18) 0.0228(4) Uani 1 1 d .
H4 H 1.0425 0.6751 0.7687 0.027 Uiso 1 1 calc R
C5 C 0.9095(3) 0.5936(3) 1.1370(2) 0.0384(6) Uani 1 1 d .
H5A H 0.9427 0.5114 1.0893 0.058 Uiso 1 1 calc R
H5B H 0.8726 0.5699 1.1989 0.058 Uiso 1 1 calc R
H5C H 0.9905 0.6712 1.1664 0.058 Uiso 1 1 calc R
C6 C 0.7878(2) 0.6383(2) 1.06827(19) 0.0260(5) Uani 1 1 d .
C7 C 0.6499(2) 0.6449(2) 1.10270(19) 0.0286(5) Uani 1 1 d .
H7 H 0.6340 0.6133 1.1641 0.034 Uiso 1 1 calc R
C8 C 0.5338(2) 0.6961(2) 1.05067(18) 0.0249(4) Uani 1 1 d .
C9 C 0.3894(2) 0.6971(2) 1.0960(2) 0.0315(5) Uani 1 1 d .
H9A H 0.3741 0.7944 1.1286 0.047 Uiso 1 1 calc R
H9B H 0.3926 0.6497 1.1531 0.047 Uiso 1 1 calc R
H9C H 0.3097 0.6478 1.0350 0.047 Uiso 1 1 calc R
C10 C 0.8383(3) 0.3488(3) 0.5847(2) 0.0432(6) Uani 1 1 d .
H10A H 0.9170 0.4100 0.5706 0.065 Uiso 1 1 calc R
H10B H 0.7878 0.2818 0.5139 0.065 Uiso 1 1 calc R
H10C H 0.8784 0.2974 0.6330 0.065 Uiso 1 1 calc R
C11 C 0.7306(2) 0.4390(2) 0.64241(19) 0.0265(5) Uani 1 1 d .
C12 C 0.5803(2) 0.3994(2) 0.59919(19) 0.0285(5) Uani 1 1 d .
H12 H 0.5509 0.3174 0.5367 0.034 Uiso 1 1 calc R
C13 C 0.4710(2) 0.4757(2) 0.64417(18) 0.0253(5) Uani 1 1 d .
C14 C 0.3109(2) 0.4181(3) 0.5927(2) 0.0346(5) Uani 1 1 d .
H14A H 0.2754 0.3448 0.6235 0.052 Uiso 1 1 calc R
H14B H 0.3026 0.3783 0.5117 0.052 Uiso 1 1 calc R
H14C H 0.2532 0.4947 0.6101 0.052 Uiso 1 1 calc R
C15 C 0.8786(3) 0.9509(3) 0.5773(2) 0.0350(5) Uani 1 1 d .
H15A H 0.9625 1.0121 0.6286 0.053 Uiso 1 1 calc R
H15B H 0.8376 0.9998 0.5274 0.053 Uiso 1 1 calc R
H15C H 0.9091 0.8645 0.5333 0.053 Uiso 1 1 calc R
C16 C 0.7634(2) 0.9135(2) 0.64424(18) 0.0252(4) Uani 1 1 d .
C17 C 0.6325(2) 0.9721(2) 0.64272(19) 0.0287(5) Uani 1 1 d .
H17 H 0.6137 1.0245 0.5930 0.034 Uiso 1 1 calc R
C18 C 0.5283(2) 0.9561(2) 0.71198(18) 0.0248(4) Uani 1 1 d .
C19 C 0.3831(2) 1.0113(2) 0.6933(2) 0.0328(5) Uani 1 1 d .
H19A H 0.3052 0.9316 0.6589 0.049 Uiso 1 1 calc R
H19B H 0.3902 1.0698 0.6442 0.049 Uiso 1 1 calc R
H19C H 0.3619 1.0675 0.7650 0.049 Uiso 1 1 calc R

loop_
_atom_site_aniso_label
_atom_site_aniso_U_11
_atom_site_aniso_U_22
_atom_site_aniso_U_33
_atom_site_aniso_U_23
_atom_site_aniso_U_13
_atom_site_aniso_U_12
Eu 0.01210(6) 0.01683(6) 0.01710(6) 0.00485(4) 0.00222(4) 0.00084(4)
O1 0.0234(8) 0.0319(8) 0.0267(9) 0.0147(7) 0.0049(7) 0.0052(6)
O2 0.0193(7) 0.0270(7) 0.0251(8) 0.0097(6) 0.0068(6) 0.0026(6)
O3 0.0246(8) 0.0214(7) 0.0281(9) 0.0013(6) 0.0012(7) 0.0037(6)
O4 0.0205(7) 0.0291(8) 0.0260(8) 0.0020(7) 0.0025(6) -0.0021(6)
O5 0.0254(8) 0.0356(8) 0.0263(8) 0.0168(7) 0.0089(7) 0.0084(6)
O6 0.0195(7) 0.0273(7) 0.0259(8) 0.0096(6) 0.0036(6) 0.0063(6)
N1 0.0171(8) 0.0207(8) 0.0217(9) 0.0062(7) 0.0034(7) 0.0017(6)
N2 0.0155(8) 0.0216(8) 0.0230(10) 0.0055(7) 0.0021(7) 0.0021(6)
C1 0.0162(9) 0.0196(9) 0.0209(11) 0.0095(8) 0.0033(8) 0.0027(7)
C2 0.0149(10) 0.0292(11) 0.0309(13) 0.0048(9) 0.0049(9) 0.0025(8)
C3 0.0199(10) 0.0268(10) 0.0293(12) 0.0036(9) 0.0060(9) 0.0061(8)
C4 0.0201(10) 0.0214(10) 0.0247(11) 0.0040(8) 0.0042(9) 0.0029(8)
C5 0.0402(14) 0.0480(14) 0.0331(14) 0.0195(12) 0.0050(11) 0.0138(11)
C6 0.0316(12) 0.0214(10) 0.0245(12) 0.0071(9) 0.0034(10) 0.0037(8)
C7 0.0366(12) 0.0283(11) 0.0233(12) 0.0103(9) 0.0089(10) 0.0049(9)
C8 0.0279(11) 0.0188(9) 0.0246(12) 0.0017(8) 0.0087(9) -0.0024(8)
C9 0.0315(12) 0.0326(12) 0.0314(13) 0.0089(10) 0.0133(10) 0.0023(9)
C10 0.0409(14) 0.0395(13) 0.0366(15) -0.0057(11) -0.0048(12) 0.0151(11)
C11 0.0317(12) 0.0221(10) 0.0239(12) 0.0061(9) 0.0005(10) 0.0048(9)
C12 0.0321(12) 0.0228(10) 0.0240(12) 0.0018(9) -0.0018(10) -0.0012(9)
C13 0.0264(11) 0.0271(11) 0.0210(11) 0.0095(9) 0.0009(9) -0.0035(8)
C14 0.0278(12) 0.0436(13) 0.0252(13) 0.0053(10) 0.0014(10) -0.0073(10)
C15 0.0345(13) 0.0395(13) 0.0358(14) 0.0183(11) 0.0100(11) 0.0026(10)
C16 0.0278(11) 0.0258(10) 0.0201(11) 0.0059(9) 0.0036(9) 0.0000(8)
C17 0.0335(12) 0.0293(11) 0.0267(12) 0.0135(9) 0.0041(10) 0.0070(9)
C18 0.0252(11) 0.0210(10) 0.0237(11) 0.0027(8) -0.0026(9) 0.0042(8)
C19 0.0303(12) 0.0360(12) 0.0332(13) 0.0116(10) 0.0011(10) 0.0123(10)

loop_
_atom_type_symbol
_atom_type_description
_atom_type_scat_dispersion_real
_atom_type_scat_dispersion_imag
_atom_type_scat_source
C C 0.0033 0.0016 'International Tables Vol C Tables 4.2.6.8 and 6.1.1.4'
H H 0.0000 0.0000 'International Tables Vol C Tables 4.2.6.8 and 6.1.1.4'
N N 0.0061 0.0033 'International Tables Vol C Tables 4.2.6.8 and 6.1.1.4'
O O 0.0106 0.0060 'International Tables Vol C Tables 4.2.6.8 and 6.1.1.4'
Eu Eu -0.1578 3.6682 'International Tables Vol C Tables 4.2.6.8 and 6.1.1.4'

loop_
_geom_angle_atom_site_label_1
_geom_angle_atom_site_label_2
_geom_angle_atom_site_label_3
_geom_angle
_geom_angle_site_symmetry_3
O1 Eu O3 79.76(5) .
O1 Eu O2 73.12(5) .
O3 Eu O2 126.10(5) .
O1 Eu O4 114.08(5) .
O3 Eu O4 72.87(5) .
O2 Eu O4 77.12(5) .
O1 Eu O5 131.67(5) .
O3 Eu O5 76.96(5) .
O2 Eu O5 152.06(5) .
O4 Eu O5 98.54(5) .
O1 Eu O6 147.98(5) .
O3 Eu O6 131.32(5) .
O2 Eu O6 80.15(5) .
O4 Eu O6 75.64(5) .
O5 Eu O6 72.09(5) .
O1 Eu N1 68.14(5) .
O3 Eu N1 80.16(5) .
O2 Eu N1 127.42(5) .
O4 Eu N1 151.70(5) .
O5 Eu N1 66.53(5) .
O6 Eu N1 118.44(5) .
O1 Eu N2 79.34(5) 2_777
O3 Eu N2 141.06(5) 2_777
O2 Eu N2 77.62(5) 2_777
O4 Eu N2 146.03(5) 2_777
O5 Eu N2 93.26(5) 2_777
O6 Eu N2 77.96(5) 2_777
N1 Eu N2 61.62(5) 2_777
C6 O1 Eu 136.47(13) .
C8 O2 Eu 135.53(13) .
C11 O3 Eu 135.57(14) .
C13 O4 Eu 136.33(13) .
C16 O5 Eu 137.40(13) .
C18 O6 Eu 135.24(13) .
C1 N1 C4 116.66(17) .
C1 N1 Eu 122.97(12) .
C4 N1 Eu 120.31(13) .
C2 N2 C1 115.59(18) .
C2 N2 Eu 122.75(13) 2_777
C1 N2 Eu 121.61(12) 2_777
N1 C1 N2 126.32(17) .
N1 C1 C1 116.9(2) 2_777
N2 C1 C1 116.8(2) 2_777
N2 C2 C3 122.77(19) .
N2 C2 H2 118.6 .
C3 C2 H2 118.6 .
C4 C3 C2 116.85(18) .
C4 C3 H3 121.6 .
C2 C3 H3 121.6 .
N1 C4 C3 121.81(19) .
N1 C4 H4 119.1 .
C3 C4 H4 119.1 .
C6 C5 H5A 109.5 .
C6 C5 H5B 109.5 .
H5A C5 H5B 109.5 .
C6 C5 H5C 109.5 .
H5A C5 H5C 109.5 .
H5B C5 H5C 109.5 .
O1 C6 C7 124.7(2) .
O1 C6 C5 115.60(18) .
C7 C6 C5 119.69(19) .
C6 C7 C8 124.17(19) .
C6 C7 H7 117.9 .
C8 C7 H7 117.9 .
O2 C8 C7 124.51(18) .
O2 C8 C9 116.46(19) .
C7 C8 C9 118.98(19) .
C8 C9 H9A 109.5 .
C8 C9 H9B 109.5 .
H9A C9 H9B 109.5 .
C8 C9 H9C 109.5 .
H9A C9 H9C 109.5 .
H9B C9 H9C 109.5 .
C11 C10 H10A 109.5 .
C11 C10 H10B 109.5 .
H10A C10 H10B 109.5 .
C11 C10 H10C 109.5 .
H10A C10 H10C 109.5 .
H10B C10 H10C 109.5 .
O3 C11 C12 125.5(2) .
O3 C11 C10 115.7(2) .
C12 C11 C10 118.8(2) .
C11 C12 C13 123.9(2) .
C11 C12 H12 118.1 .
C13 C12 H12 118.1 .
O4 C13 C12 124.6(2) .
O4 C13 C14 116.54(19) .
C12 C13 C14 118.8(2) .
C13 C14 H14A 109.5 .
C13 C14 H14B 109.5 .
H14A C14 H14B 109.5 .
C13 C14 H14C 109.5 .
H14A C14 H14C 109.5 .
H14B C14 H14C 109.5 .
C16 C15 H15A 109.5 .
C16 C15 H15B 109.5 .
H15A C15 H15B 109.5 .
C16 C15 H15C 109.5 .
H15A C15 H15C 109.5 .
H15B C15 H15C 109.5 .
O5 C16 C17 124.46(18) .
O5 C16 C15 115.54(18) .
C17 C16 C15 120.00(19) .
C16 C17 C18 123.46(19) .
C16 C17 H17 118.3 .
C18 C17 H17 118.3 .
O6 C18 C17 125.15(19) .
O6 C18 C19 116.60(18) .
C17 C18 C19 118.25(19) .
C18 C19 H19A 109.5 .
C18 C19 H19B 109.5 .
H19A C19 H19B 109.5 .
C18 C19 H19C 109.5 .
H19A C19 H19C 109.5 .
H19B C19 H19C 109.5 .

loop_
_geom_bond_atom_site_label_1
_geom_bond_atom_site_label_2
_geom_bond_distance
_geom_bond_site_symmetry_2
Eu O1 2.3246(14) .
Eu O3 2.3304(13) .
Eu O2 2.3339(13) .
Eu O4 2.3385(14) .
Eu O5 2.3399(13) .
Eu O6 2.3626(13) .
Eu N1 2.6146(16) .
Eu N2 2.6410(17) 2_777
O1 C6 1.272(2) .
O2 C8 1.272(2) .
O3 C11 1.268(3) .
O4 C13 1.266(3) .
O5 C16 1.264(2) .
O6 C18 1.269(2) .
N1 C1 1.333(3) .
N1 C4 1.348(2) .
N2 C2 1.339(3) .
N2 C1 1.345(3) .
N2 Eu 2.6410(16) 2_777
C1 C1 1.483(4) 2_777
C2 C3 1.387(3) .
C2 H2 0.9300 .
C3 C4 1.378(3) .
C3 H3 0.9300 .
C4 H4 0.9300 .
C5 C6 1.510(3) .
C5 H5A 0.9600 .
C5 H5B 0.9600 .
C5 H5C 0.9600 .
C6 C7 1.395(3) .
C7 C8 1.400(3) .
C7 H7 0.9300 .
C8 C9 1.511(3) .
C9 H9A 0.9600 .
C9 H9B 0.9600 .
C9 H9C 0.9600 .
C10 C11 1.514(3) .
C10 H10A 0.9600 .
C10 H10B 0.9600 .
C10 H10C 0.9600 .
C11 C12 1.393(3) .
C12 C13 1.399(3) .
C12 H12 0.9300 .
C13 C14 1.511(3) .
C14 H14A 0.9600 .
C14 H14B 0.9600 .
C14 H14C 0.9600 .
C15 C16 1.511(3) .
C15 H15A 0.9600 .
C15 H15B 0.9600 .
C15 H15C 0.9600 .
C16 C17 1.394(3) .
C17 C18 1.397(3) .
C17 H17 0.9300 .
C18 C19 1.518(3) .
C19 H19A 0.9600 .
C19 H19B 0.9600 .
C19 H19C 0.9600 .
